data_1504277
loop_
_publ_author_name
'Pal, Ujjwal'
'Ranatunga, Sujeewa'
'Ariyarathna, Yamuna'
'Del Valle, Juan R.'

_publ_section_title
;
 Total synthesis of the putative structure of lucentamycin A.
;
_journal_issue 22
_journal_name_full 'Organic letters'
_journal_page_first 5298
_journal_page_last 5301
_journal_paper_doi 10.1021/ol902251c
_journal_volume 11
_journal_year 2009
_chemical_absolute_configuration ad
_chemical_formula_sum 'C15 H16 I N O3'
_chemical_formula_weight 385.19
_chemical_name_systematic
; 
 ? 
;
_space_group_IT_number 19
_symmetry_cell_setting orthorhombic
_symmetry_space_group_name_Hall 'P 2ac 2ab'
_symmetry_space_group_name_H-M 'P 21 21 21'
_atom_sites_solution_hydrogens geom
_atom_sites_solution_primary direct
_atom_sites_solution_secondary difmap
_audit_creation_method SHELXL-97
_cell_angle_alpha 90.00
_cell_angle_beta 90.00
_cell_angle_gamma 90.00
_cell_formula_units_Z 4
_cell_length_a 4.94260(10)
_cell_length_b 12.8163(4)
_cell_length_c 23.5105(6)
_cell_measurement_reflns_used 9018
_cell_measurement_temperature 183(2)
_cell_measurement_theta_max 25.91
_cell_measurement_theta_min 3.05
_cell_volume 1489.29(7)
_computing_cell_refinement 'Bruker SAINT'
_computing_data_collection 'Bruker APEX2'
_computing_data_reduction 'Bruker SAINT'
_computing_molecular_graphics 'Bruker SHELXTL'
_computing_publication_material 'Bruker SHELXTL'
_computing_structure_refinement 'SHELXL-97 (Sheldrick, 2008)'
_computing_structure_solution 'SHELXS-97 (Sheldrick, 2008)'
_diffrn_ambient_temperature 183(2)
_diffrn_measured_fraction_theta_full 0.993
_diffrn_measured_fraction_theta_max 0.993
_diffrn_measurement_device_type 'Bruker APEX-II CCD'
_diffrn_measurement_method '\f and \w scans'
_diffrn_radiation_monochromator graphite
_diffrn_radiation_source 'fine-focus sealed tube'
_diffrn_radiation_type MoK\a
_diffrn_radiation_wavelength 0.71073
_diffrn_reflns_av_R_equivalents 0.0339
_diffrn_reflns_av_sigmaI/netI 0.0291
_diffrn_reflns_limit_h_max 6
_diffrn_reflns_limit_h_min -6
_diffrn_reflns_limit_k_max 15
_diffrn_reflns_limit_k_min -15
_diffrn_reflns_limit_l_max 29
_diffrn_reflns_limit_l_min -29
_diffrn_reflns_number 18566
_diffrn_reflns_theta_full 26.37
_diffrn_reflns_theta_max 26.37
_diffrn_reflns_theta_min 3.18
_exptl_absorpt_coefficient_mu 2.157
_exptl_absorpt_correction_T_max 0.9280
_exptl_absorpt_correction_T_min 0.5870
_exptl_absorpt_correction_type multi-scan
_exptl_absorpt_process_details Bruker,SADABS
_exptl_crystal_colour colourless
_exptl_crystal_density_diffrn 1.718
_exptl_crystal_density_method 'not measured'
_exptl_crystal_description needle
_exptl_crystal_F_000 760
_exptl_crystal_size_max 0.28
_exptl_crystal_size_mid 0.06
_exptl_crystal_size_min 0.04
_refine_diff_density_max 0.577
_refine_diff_density_min -0.498
_refine_diff_density_rms 0.070
_refine_ls_abs_structure_details 'Flack H D (1983), Acta Cryst. A39, 876-881'
_refine_ls_abs_structure_Flack -0.005(19)
_refine_ls_extinction_method none
_refine_ls_goodness_of_fit_ref 1.103
_refine_ls_hydrogen_treatment mixed
_refine_ls_matrix_type full
_refine_ls_number_parameters 187
_refine_ls_number_reflns 3025
_refine_ls_number_restraints 0
_refine_ls_restrained_S_all 1.103
_refine_ls_R_factor_all 0.0354
_refine_ls_R_factor_gt 0.0249
_refine_ls_shift/su_max 0.001
_refine_ls_shift/su_mean 0.000
_refine_ls_structure_factor_coef Fsqd
_refine_ls_weighting_details 'calc w=1/[\s^2^(Fo^2^)+(0.0087P)^2^+1.0613P] where P=(Fo^2^+2Fc^2^)/3'
_refine_ls_weighting_scheme calc
_refine_ls_wR_factor_gt 0.0419
_refine_ls_wR_factor_ref 0.0446
_reflns_number_gt 2661
_reflns_number_total 3025
_reflns_threshold_expression >2sigma(I)
_cod_data_source_file ol902251c_si_002.cif
_cod_data_source_block jdv3o
_cod_depositor_comments
;
The following automatic conversions were performed:

'_symmetry_cell_setting' value 'Orthorhombic' changed to
'orthorhombic' according to
/home/saulius/struct/CIF-dictionaries/cif_core.dic dictionary named
'cif_core.dic' version 2.4.2 from 2011-04-26.

Automatic conversion script
Id: cif_fix_values 1715 2011-07-08 13:25:40Z adriana 
;
_cod_original_sg_symbol_H-M P2(1)2(1)2(1)
_cod_database_code 1504277

loop_
_symmetry_equiv_pos_as_xyz
'x, y, z'
'-x+1/2, -y, z+1/2'
'-x, y+1/2, -z+1/2'
'x+1/2, -y+1/2, -z'

loop_
_atom_site_label
_atom_site_type_symbol
_atom_site_fract_x
_atom_site_fract_y
_atom_site_fract_z
_atom_site_U_iso_or_equiv
_atom_site_adp_type
_atom_site_occupancy
_atom_site_symmetry_multiplicity
_atom_site_calc_flag
_atom_site_refinement_flags
I1 I 0.29343(5) 0.13332(2) 0.174655(9) 0.04124(8) Uani 1 1 d .
N1 N 0.0901(6) 0.4266(2) 0.42773(11) 0.0217(6) Uani 1 1 d .
H1N H 0.263(7) 0.419(2) 0.4197(11) 0.012(8) Uiso 1 1 d .
O1 O -0.3394(4) 0.37866(19) 0.40777(8) 0.0289(5) Uani 1 1 d .
O2 O 0.1715(5) 0.65319(16) 0.51871(8) 0.0306(5) Uani 1 1 d .
O3 O 0.3944(5) 0.59911(17) 0.44344(9) 0.0294(6) Uani 1 1 d .
C1 C 0.2162(7) 0.3557(2) 0.31192(10) 0.0268(7) Uani 1 1 d .
H1 H 0.3093 0.4173 0.3230 0.032 Uiso 1 1 calc R
C2 C 0.2960(8) 0.3029(2) 0.26339(12) 0.0295(7) Uani 1 1 d .
H2 H 0.4410 0.3287 0.2409 0.035 Uiso 1 1 calc R
C3 C 0.1637(7) 0.2127(2) 0.24791(12) 0.0267(8) Uani 1 1 d .
C4 C -0.0522(7) 0.1755(3) 0.27944(13) 0.0290(8) Uani 1 1 d .
H4 H -0.1447 0.1140 0.2681 0.035 Uiso 1 1 calc R
C5 C -0.1324(6) 0.2295(2) 0.32815(14) 0.0271(7) Uani 1 1 d .
H5 H -0.2798 0.2044 0.3502 0.033 Uiso 1 1 calc R
C6 C 0.0023(6) 0.3199(2) 0.34458(12) 0.0204(7) Uani 1 1 d .
C7 C -0.0963(6) 0.3774(3) 0.39593(12) 0.0216(7) Uani 1 1 d .
C8 C 0.0119(6) 0.4963(2) 0.47311(12) 0.0194(7) Uani 1 1 d .
H8 H -0.1731 0.5238 0.4646 0.023 Uiso 1 1 calc R
C9 C 0.2040(7) 0.5866(2) 0.47526(12) 0.0230(7) Uani 1 1 d .
C10 C -0.0727(7) 0.6407(3) 0.55276(13) 0.0303(7) Uani 1 1 d .
H10A H -0.2321 0.6608 0.5297 0.036 Uiso 1 1 calc R
H10B H -0.0638 0.6879 0.5860 0.036 Uiso 1 1 calc R
C11 C -0.1068(6) 0.5299(2) 0.57314(12) 0.0224(7) Uani 1 1 d .
C12 C 0.0079(6) 0.4473(2) 0.53362(12) 0.0211(7) Uani 1 1 d .
H12 H 0.1994 0.4336 0.5452 0.025 Uiso 1 1 calc R
C13 C -0.2459(8) 0.5084(3) 0.61997(13) 0.0364(9) Uani 1 1 d .
H13 H -0.2639 0.4367 0.6295 0.044 Uiso 1 1 calc R
C14 C -0.3775(9) 0.5848(3) 0.65935(16) 0.0526(12) Uani 1 1 d .
H14A H -0.3156 0.6554 0.6502 0.079 Uiso 1 1 calc R
H14B H -0.3289 0.5679 0.6987 0.079 Uiso 1 1 calc R
H14C H -0.5744 0.5809 0.6549 0.079 Uiso 1 1 calc R
C15 C -0.1432(7) 0.3450(2) 0.53559(13) 0.0289(9) Uani 1 1 d .
H15A H -0.1314 0.3156 0.5740 0.043 Uiso 1 1 calc R
H15B H -0.0630 0.2962 0.5083 0.043 Uiso 1 1 calc R
H15C H -0.3335 0.3569 0.5258 0.043 Uiso 1 1 calc R

loop_
_atom_site_aniso_label
_atom_site_aniso_U_11
_atom_site_aniso_U_22
_atom_site_aniso_U_33
_atom_site_aniso_U_23
_atom_site_aniso_U_13
_atom_site_aniso_U_12
I1 0.04928(14) 0.04867(13) 0.02577(10) -0.01443(11) 0.00094(12) 0.01109(13)
N1 0.0182(15) 0.0302(16) 0.0166(13) -0.0070(11) 0.0033(12) 0.0039(13)
O1 0.0170(13) 0.0389(14) 0.0310(11) -0.0095(11) 0.0015(9) 0.0018(12)
O2 0.0364(14) 0.0254(13) 0.0299(11) -0.0060(9) 0.0063(11) -0.0068(11)
O3 0.0259(13) 0.0315(14) 0.0310(12) 0.0027(10) 0.0087(11) 0.0000(10)
C1 0.0291(17) 0.0299(17) 0.0215(14) -0.0044(12) -0.0016(12) -0.0011(18)
C2 0.0277(19) 0.0390(19) 0.0218(15) 0.0000(13) 0.0002(16) 0.0012(18)
C3 0.029(2) 0.0331(18) 0.0180(14) -0.0038(13) -0.0026(14) 0.0105(16)
C4 0.035(2) 0.0240(18) 0.0276(17) -0.0069(14) -0.0026(16) 0.0013(15)
C5 0.0244(18) 0.0314(17) 0.0255(15) -0.0013(16) 0.0022(16) 0.0013(13)
C6 0.0187(17) 0.0275(17) 0.0152(14) -0.0016(12) -0.0040(12) 0.0053(14)
C7 0.0225(17) 0.0240(18) 0.0183(14) 0.0029(14) -0.0011(12) 0.0013(15)
C8 0.0184(17) 0.0222(17) 0.0177(15) -0.0019(12) 0.0026(13) 0.0038(13)
C9 0.0255(17) 0.0227(15) 0.0208(14) 0.0031(12) 0.0005(17) 0.0011(16)
C10 0.0359(18) 0.0270(19) 0.0280(16) -0.0064(16) 0.0092(14) 0.0002(18)
C11 0.0246(18) 0.0259(17) 0.0169(15) -0.0026(13) 0.0003(13) -0.0009(14)
C12 0.0178(17) 0.0224(17) 0.0232(16) 0.0011(13) -0.0002(13) 0.0015(14)
C13 0.046(3) 0.0325(18) 0.0302(16) -0.0060(14) 0.0113(18) -0.0047(19)
C14 0.063(3) 0.051(2) 0.044(2) -0.0129(19) 0.023(2) -0.007(2)
C15 0.036(2) 0.0234(19) 0.0273(17) -0.0012(13) 0.0075(15) -0.0018(15)

loop_
_atom_type_symbol
_atom_type_description
_atom_type_scat_dispersion_real
_atom_type_scat_dispersion_imag
_atom_type_scat_source
C C 0.0033 0.0016 'International Tables Vol C Tables 4.2.6.8 and 6.1.1.4'
H H 0.0000 0.0000 'International Tables Vol C Tables 4.2.6.8 and 6.1.1.4'
N N 0.0061 0.0033 'International Tables Vol C Tables 4.2.6.8 and 6.1.1.4'
O O 0.0106 0.0060 'International Tables Vol C Tables 4.2.6.8 and 6.1.1.4'
I I -0.4742 1.8119 'International Tables Vol C Tables 4.2.6.8 and 6.1.1.4'

loop_
_geom_angle_atom_site_label_1
_geom_angle_atom_site_label_2
_geom_angle_atom_site_label_3
_geom_angle
C7 N1 C8 121.2(3)
C7 N1 H1N 119.7(18)
C8 N1 H1N 119.0(18)
C9 O2 C10 116.6(3)
C2 C1 C6 120.8(3)
C2 C1 H1 119.6
C6 C1 H1 119.6
C3 C2 C1 119.6(3)
C3 C2 H2 120.2
C1 C2 H2 120.2
C2 C3 C4 120.9(3)
C2 C3 I1 118.6(2)
C4 C3 I1 120.5(2)
C3 C4 C5 119.2(3)
C3 C4 H4 120.4
C5 C4 H4 120.4
C6 C5 C4 120.3(3)
C6 C5 H5 119.8
C4 C5 H5 119.8
C1 C6 C5 119.2(3)
C1 C6 C7 122.2(3)
C5 C6 C7 118.6(3)
O1 C7 N1 122.4(3)
O1 C7 C6 120.4(3)
N1 C7 C6 117.2(3)
N1 C8 C9 109.5(2)
N1 C8 C12 115.4(2)
C9 C8 C12 106.8(2)
N1 C8 H8 108.3
C9 C8 H8 108.3
C12 C8 H8 108.3
O3 C9 O2 118.6(3)
O3 C9 C8 124.9(3)
O2 C9 C8 116.2(3)
O2 C10 C11 111.8(3)
O2 C10 H10A 109.3
C11 C10 H10A 109.3
O2 C10 H10B 109.3
C11 C10 H10B 109.3
H10A C10 H10B 107.9
C13 C11 C10 121.1(3)
C13 C11 C12 123.8(3)
C10 C11 C12 114.9(2)
C15 C12 C11 113.7(2)
C15 C12 C8 112.7(2)
C11 C12 C8 106.4(2)
C15 C12 H12 108.0
C11 C12 H12 108.0
C8 C12 H12 108.0
C11 C13 C14 127.1(3)
C11 C13 H13 116.5
C14 C13 H13 116.5
C13 C14 H14A 109.5
C13 C14 H14B 109.5
H14A C14 H14B 109.5
C13 C14 H14C 109.5
H14A C14 H14C 109.5
H14B C14 H14C 109.5
C12 C15 H15A 109.5
C12 C15 H15B 109.5
H15A C15 H15B 109.5
C12 C15 H15C 109.5
H15A C15 H15C 109.5
H15B C15 H15C 109.5

loop_
_geom_bond_atom_site_label_1
_geom_bond_atom_site_label_2
_geom_bond_distance
I1 C3 2.101(3)
N1 C7 1.344(4)
N1 C8 1.444(4)
N1 H1N 0.88(3)
O1 C7 1.233(3)
O2 C9 1.340(3)
O2 C10 1.457(4)
O3 C9 1.213(4)
C1 C2 1.384(4)
C1 C6 1.385(4)
C1 H1 0.9500
C2 C3 1.377(4)
C2 H2 0.9500
C3 C4 1.384(5)
C4 C5 1.395(4)
C4 H4 0.9500
C5 C6 1.391(4)
C5 H5 0.9500
C6 C7 1.496(4)
C8 C9 1.498(4)
C8 C12 1.555(4)
C8 H8 1.0000
C10 C11 1.508(4)
C10 H10A 0.9900
C10 H10B 0.9900
C11 C13 1.327(4)
C11 C12 1.518(4)
C12 C15 1.509(4)
C12 H12 1.0000
C13 C14 1.496(5)
C13 H13 0.9500
C14 H14A 0.9800
C14 H14B 0.9800
C14 H14C 0.9800
C15 H15A 0.9800
C15 H15B 0.9800
C15 H15C 0.9800

loop_
_geom_hbond_atom_site_label_D
_geom_hbond_atom_site_label_H
_geom_hbond_atom_site_label_A
_geom_hbond_distance_DH
_geom_hbond_distance_HA
_geom_hbond_distance_DA
_geom_hbond_angle_DHA
_geom_hbond_site_symmetry_A
C8 H8 O3 1.00 2.40 3.397(4) 176.8 1_455
N1 H1N O1 0.88(3) 2.05(3) 2.924(4) 170(3) 1_655

loop_
_geom_torsion_atom_site_label_1
_geom_torsion_atom_site_label_2
_geom_torsion_atom_site_label_3
_geom_torsion_atom_site_label_4
_geom_torsion
C6 C1 C2 C3 -1.0(5)
C1 C2 C3 C4 1.6(5)
C1 C2 C3 I1 -179.2(2)
C2 C3 C4 C5 -1.3(5)
I1 C3 C4 C5 179.5(2)
C3 C4 C5 C6 0.3(5)
C2 C1 C6 C5 0.1(4)
C2 C1 C6 C7 -177.5(3)
C4 C5 C6 C1 0.2(4)
C4 C5 C6 C7 177.9(3)
C8 N1 C7 O1 -9.0(5)
C8 N1 C7 C6 170.9(3)
C1 C6 C7 O1 144.6(3)
C5 C6 C7 O1 -33.0(5)
C1 C6 C7 N1 -35.4(4)
C5 C6 C7 N1 147.0(3)
C7 N1 C8 C9 -142.9(3)
C7 N1 C8 C12 96.6(4)
C10 O2 C9 O3 174.8(3)
C10 O2 C9 C8 -10.3(4)
N1 C8 C9 O3 0.4(4)
C12 C8 C9 O3 126.0(3)
N1 C8 C9 O2 -174.1(3)
C12 C8 C9 O2 -48.5(3)
C9 O2 C10 C11 52.1(3)
O2 C10 C11 C13 154.3(3)
O2 C10 C11 C12 -30.7(4)
C13 C11 C12 C15 25.7(4)
C10 C11 C12 C15 -149.2(3)
C13 C11 C12 C8 150.3(3)
C10 C11 C12 C8 -24.6(4)
N1 C8 C12 C15 -49.0(4)
C9 C8 C12 C15 -170.9(3)
N1 C8 C12 C11 -174.2(3)
C9 C8 C12 C11 63.9(3)
C10 C11 C13 C14 -2.0(6)
C12 C11 C13 C14 -176.5(3)
